data_4302799
loop_
_publ_author_name
'Ming-Hua Zeng'
'Sheng Hu'
'Qing Chen'
'Gang Xie'
'Qi Shuai'
'Sheng-Li Gao'

_publ_contact_author 'prof.MING HUA ZENG '
_publ_contact_author_email ZMH@MAIBOX.GXNU.EDU.CN
_publ_section_title
;
Apical Ligand Substitution, Shape Recognition, Vapor-Adsorption Phenomenon,
and Microcalorimetry for a Pillared Bilayer Porous Framework That Shrinks
or Expands in Crystal-to-Crystal Manners upon Change in the Cobalt(II)
Coordination Environment
;
_journal_name_full 'Inorganic Chemistry'
_journal_page_first 7070
_journal_page_last 7079
_journal_paper_doi 10.1021/ic801794e
_journal_volume 48
_journal_year 2009
_chemical_formula_moiety 'C13 H11 Co N2 O5, 2(H2 O)'
_chemical_formula_sum 'C13 H15 Co N2 O7'
_chemical_formula_weight 370.20
_chemical_name_systematic
; 
 ? 
;
_space_group_IT_number 14
_symmetry_cell_setting monoclinic
_symmetry_space_group_name_Hall '-P 2ybc'
_symmetry_space_group_name_H-M 'P 1 21/c 1'
_atom_sites_solution_hydrogens geom
_atom_sites_solution_primary direct
_atom_sites_solution_secondary difmap
_audit_creation_method SHELXL-97
_cell_angle_alpha 90.00
_cell_angle_beta 106.477(7)
_cell_angle_gamma 90.00
_cell_formula_units_Z 4
_cell_length_a 12.578(5)
_cell_length_b 7.683(3)
_cell_length_c 15.897(6)
_cell_measurement_reflns_used 1467
_cell_measurement_temperature 293(2)
_cell_measurement_theta_max 23.64
_cell_measurement_theta_min 2.67
_cell_volume 1473.1(10)
_computing_cell_refinement 'Bruker SMART'
_computing_data_collection 'Bruker SMART'
_computing_data_reduction 'Bruker SAINT'
_computing_molecular_graphics 'Bruker SHELXTL'
_computing_publication_material 'Bruker SHELXTL'
_computing_structure_refinement 'SHELXL-97 (Sheldrick, 1997)'
_computing_structure_solution 'SHELXS-97 (Sheldrick, 1990)'
_diffrn_ambient_temperature 293(2)
_diffrn_measured_fraction_theta_full 0.990
_diffrn_measured_fraction_theta_max 0.990
_diffrn_measurement_device_type 'CCD area detector'
_diffrn_measurement_method 'phi and omega scans'
_diffrn_radiation_monochromator graphite
_diffrn_radiation_source 'fine-focus sealed tube'
_diffrn_radiation_type MoK\a
_diffrn_radiation_wavelength 0.71073
_diffrn_reflns_av_R_equivalents 0.0629
_diffrn_reflns_av_sigmaI/netI 0.0853
_diffrn_reflns_limit_h_max 14
_diffrn_reflns_limit_h_min -15
_diffrn_reflns_limit_k_max 9
_diffrn_reflns_limit_k_min -9
_diffrn_reflns_limit_l_max 17
_diffrn_reflns_limit_l_min -19
_diffrn_reflns_number 7418
_diffrn_reflns_theta_full 26.00
_diffrn_reflns_theta_max 26.00
_diffrn_reflns_theta_min 2.67
_exptl_absorpt_coefficient_mu 1.204
_exptl_absorpt_correction_T_max 0.8690
_exptl_absorpt_correction_T_min 0.7291
_exptl_absorpt_correction_type multi-scan
_exptl_absorpt_process_details SADABS
_exptl_crystal_colour red
_exptl_crystal_density_diffrn 1.669
_exptl_crystal_density_method 'not measured'
_exptl_crystal_description block
_exptl_crystal_F_000 760
_exptl_crystal_size_max 0.28
_exptl_crystal_size_mid 0.15
_exptl_crystal_size_min 0.12
_refine_diff_density_max 1.092
_refine_diff_density_min -0.742
_refine_diff_density_rms 0.144
_refine_ls_extinction_method none
_refine_ls_goodness_of_fit_ref 1.007
_refine_ls_hydrogen_treatment constr
_refine_ls_matrix_type full
_refine_ls_number_parameters 208
_refine_ls_number_reflns 2870
_refine_ls_number_restraints 21
_refine_ls_restrained_S_all 1.043
_refine_ls_R_factor_all 0.1126
_refine_ls_R_factor_gt 0.0619
_refine_ls_shift/su_max 0.000
_refine_ls_shift/su_mean 0.000
_refine_ls_structure_factor_coef Fsqd
_refine_ls_weighting_details 'calc w=1/[\s^2^(Fo^2^)+(0.1312P)^2^+0.0000P] where P=(Fo^2^+2Fc^2^)/3'
_refine_ls_weighting_scheme calc
_refine_ls_wR_factor_gt 0.1685
_refine_ls_wR_factor_ref 0.2115
_reflns_number_gt 1750
_reflns_number_total 2870
_reflns_threshold_expression >2sigma(I)
_cod_data_source_file ic801794e_si_002_04.cif
_cod_data_source_block 1'''
_cod_depositor_comments
;
The following automatic conversions were performed:
'_symmetry_cell_setting' value 'Monoclinic' changed to 'monoclinic'
according to '/home/saulius/struct/CIF-dictionaries/cif_core.dic'
dictionary named 'cif_core.dic' version 2.4.1 from 2010-06-29.

Automatic conversion script
Id: cif_fix_enum 1527 2010-12-29 10:47:43Z saulius 
;
_cod_original_cell_volume 1473.2(10)
_cod_database_code 4302799

loop_
_symmetry_equiv_pos_as_xyz
'x, y, z'
'-x, y+1/2, -z+1/2'
'-x, -y, -z'
'x, -y-1/2, z-1/2'

loop_
_atom_site_label
_atom_site_type_symbol
_atom_site_fract_x
_atom_site_fract_y
_atom_site_fract_z
_atom_site_U_iso_or_equiv
_atom_site_adp_type
_atom_site_occupancy
_atom_site_symmetry_multiplicity
_atom_site_calc_flag
_atom_site_refinement_flags
_atom_site_disorder_assembly
_atom_site_disorder_group
Co1 Co 0.30410(6) 0.49156(10) 0.17816(5) 0.0190(3) Uani 1 1 d . . .
O1 O 0.3701(4) 0.2452(5) 0.1809(3) 0.0270(10) Uani 1 1 d . . .
O2 O 0.2952(4) 0.3368(5) 0.0479(3) 0.0321(11) Uani 1 1 d . . .
O3 O 0.3292(4) -0.0559(6) -0.1969(3) 0.0300(11) Uani 1 1 d . . .
O4 O 0.3717(4) -0.3364(5) -0.1701(3) 0.0303(11) Uani 1 1 d . . .
O1W O 0.1646(4) 0.3410(6) 0.2044(3) 0.0402(12) Uani 1 1 d . . .
H1W1 H 0.2102 0.2964 0.2495 0.060 Uiso 1 1 d R . .
H1W2 H 0.1083 0.3785 0.2184 0.060 Uiso 1 1 d R . .
N1 N 0.4531(4) -0.3875(6) 0.1608(3) 0.0170(10) Uani 1 1 d . . .
H1A H 0.4595 -0.4924 0.1439 0.020 Uiso 1 1 calc R . .
H1B H 0.4627 -0.3657 0.2155 0.020 Uiso 1 1 calc R . .
N2 N 0.1846(4) 0.6706(6) 0.1109(3) 0.0230(12) Uani 1 1 d . . .
C1 C 0.3695(5) 0.0488(7) 0.0662(4) 0.0207(13) Uani 1 1 d . . .
C2 C 0.3534(5) 0.0157(8) -0.0222(4) 0.0215(13) Uani 1 1 d . . .
H2 H 0.3284 0.1038 -0.0631 0.026 Uiso 1 1 calc R . .
C3 C 0.3746(5) -0.1494(7) -0.0497(4) 0.0197(13) Uani 1 1 d . . .
C4 C 0.4110(5) -0.2814(7) 0.0106(4) 0.0194(13) Uani 1 1 d . . .
H4 H 0.4250 -0.3914 -0.0083 0.023 Uiso 1 1 calc R . .
C5 C 0.4267(5) -0.2503(7) 0.0983(4) 0.0196(13) Uani 1 1 d . . .
C6 C 0.4072(5) -0.0864(7) 0.1266(4) 0.0179(12) Uani 1 1 d . . .
H6 H 0.4192 -0.0655 0.1861 0.021 Uiso 1 1 calc R . .
C7 C 0.3428(5) 0.2201(8) 0.0987(4) 0.0227(14) Uani 1 1 d . . .
C8 C 0.3583(5) -0.1856(8) -0.1457(4) 0.0221(14) Uani 1 1 d . . .
C9 C 0.1706(7) 0.8164(10) 0.1492(5) 0.056(2) Uani 1 1 d . . .
H9 H 0.2106 0.8330 0.2076 0.067 Uiso 1 1 calc R . .
C10 C 0.0991(7) 0.9468(10) 0.1072(5) 0.050(2) Uani 1 1 d . . .
H10 H 0.0935 1.0484 0.1375 0.060 Uiso 1 1 calc R . .
C11 C 0.0376(7) 0.9289(10) 0.0231(5) 0.0440(16) Uani 1 1 d U . .
C12 C 0.0559(7) 0.7789(10) -0.0169(5) 0.0576(16) Uani 1 1 d U . .
H12 H 0.0196 0.7611 -0.0759 0.069 Uiso 1 1 calc R . .
C13 C 0.1266(7) 0.6552(10) 0.0285(5) 0.0586(18) Uani 1 1 d U . .
H13 H 0.1343 0.5532 -0.0007 0.070 Uiso 1 1 calc R . .
O2W O 0.2318(4) 0.1021(6) 0.3606(3) 0.0445(13) Uani 1 1 d . . .
H2W1 H 0.2855 0.0447 0.3520 0.067 Uiso 1 1 d R . .
H2W2 H 0.2461 0.1290 0.4145 0.067 Uiso 1 1 d R . .
O3W O 0.0074(7) 0.0526(14) 0.2856(7) 0.157(4) Uani 1 1 d U . .
H3W1 H -0.0153 0.0652 0.2303 0.236 Uiso 1 1 d R . .
H3W2 H 0.0578 0.1270 0.3075 0.236 Uiso 1 1 d R . .

loop_
_atom_site_aniso_label
_atom_site_aniso_U_11
_atom_site_aniso_U_22
_atom_site_aniso_U_33
_atom_site_aniso_U_23
_atom_site_aniso_U_13
_atom_site_aniso_U_12
Co1 0.0291(5) 0.0126(4) 0.0139(5) -0.0003(3) 0.0035(3) 0.0043(3)
O1 0.046(3) 0.013(2) 0.023(3) -0.0058(17) 0.011(2) 0.0059(19)
O2 0.050(3) 0.013(2) 0.028(3) 0.0025(19) 0.001(2) 0.011(2)
O3 0.048(3) 0.026(2) 0.015(2) 0.0038(19) 0.009(2) 0.005(2)
O4 0.051(3) 0.022(2) 0.019(2) -0.0026(18) 0.011(2) 0.006(2)
O1W 0.041(3) 0.034(3) 0.039(3) 0.001(2) 0.001(2) -0.004(2)
N1 0.030(3) 0.010(2) 0.009(2) -0.0006(18) 0.004(2) 0.000(2)
N2 0.022(3) 0.020(3) 0.025(3) 0.004(2) 0.003(2) 0.007(2)
C1 0.028(3) 0.016(3) 0.021(3) -0.002(2) 0.012(3) 0.002(2)
C2 0.026(3) 0.023(3) 0.016(3) 0.008(2) 0.007(3) 0.005(3)
C3 0.028(3) 0.013(3) 0.017(3) 0.001(2) 0.004(3) 0.002(2)
C4 0.029(3) 0.012(3) 0.018(3) -0.003(2) 0.007(3) 0.002(2)
C5 0.024(3) 0.014(3) 0.021(3) 0.002(2) 0.005(2) -0.001(2)
C6 0.027(3) 0.017(3) 0.009(3) 0.002(2) 0.004(2) -0.002(3)
C7 0.028(3) 0.016(3) 0.023(4) 0.000(3) 0.005(3) -0.004(3)
C8 0.016(3) 0.032(4) 0.017(3) 0.004(3) 0.003(2) 0.002(3)
C9 0.078(6) 0.043(5) 0.031(4) -0.015(4) -0.013(4) 0.033(4)
C10 0.064(6) 0.038(4) 0.034(5) -0.010(3) -0.009(4) 0.028(4)
C11 0.065(4) 0.030(3) 0.026(3) -0.002(2) -0.005(3) 0.022(3)
C12 0.082(4) 0.038(3) 0.033(3) -0.008(2) -0.015(3) 0.030(3)
C13 0.087(4) 0.037(3) 0.033(3) -0.011(3) -0.013(3) 0.034(3)
O2W 0.056(3) 0.035(3) 0.039(3) -0.006(2) 0.008(3) 0.007(3)
O3W 0.102(6) 0.244(9) 0.141(7) 0.005(7) 0.058(5) -0.067(6)

loop_
_atom_type_symbol
_atom_type_description
_atom_type_scat_dispersion_real
_atom_type_scat_dispersion_imag
_atom_type_scat_source
C C 0.0033 0.0016 'International Tables Vol C Tables 4.2.6.8 and 6.1.1.4'
H H 0.0000 0.0000 'International Tables Vol C Tables 4.2.6.8 and 6.1.1.4'
N N 0.0061 0.0033 'International Tables Vol C Tables 4.2.6.8 and 6.1.1.4'
O O 0.0106 0.0060 'International Tables Vol C Tables 4.2.6.8 and 6.1.1.4'
Co Co 0.3494 0.9721 'International Tables Vol C Tables 4.2.6.8 and 6.1.1.4'

loop_
_geom_angle_atom_site_label_1
_geom_angle_atom_site_label_2
_geom_angle_atom_site_label_3
_geom_angle
_geom_angle_site_symmetry_1
_geom_angle_site_symmetry_3
_geom_angle_publ_flag
O3 Co1 O1 105.03(18) 4_566 . ?
O3 Co1 N2 103.6(2) 4_566 . ?
O1 Co1 N2 147.15(19) . . ?
O3 Co1 N1 97.01(18) 4_566 1_565 ?
O1 Co1 N1 92.19(17) . 1_565 ?
N2 Co1 N1 100.00(18) . 1_565 ?
O3 Co1 O1W 81.53(18) 4_566 . ?
O1 Co1 O1W 81.61(17) . . ?
N2 Co1 O1W 87.01(18) . . ?
N1 Co1 O1W 172.98(17) 1_565 . ?
O3 Co1 O2 163.28(17) 4_566 . ?
O1 Co1 O2 58.34(15) . . ?
N2 Co1 O2 91.96(17) . . ?
N1 Co1 O2 86.11(17) 1_565 . ?
O1W Co1 O2 93.36(17) . . ?
C7 O1 Co1 97.4(4) . . ?
C7 O2 Co1 84.2(4) . . ?
C8 O3 Co1 140.5(4) . 4_565 ?
Co1 O1W H1W1 89.3 . . ?
Co1 O1W H1W2 129.0 . . ?
H1W1 O1W H1W2 109.1 . . ?
C5 N1 Co1 111.5(3) . 1_545 ?
C5 N1 H1A 120.0 . . ?
Co1 N1 H1A 78.5 1_545 . ?
C5 N1 H1B 120.0 . . ?
Co1 N1 H1B 80.4 1_545 . ?
H1A N1 H1B 120.0 . . ?
C13 N2 C9 115.6(6) . . ?
C13 N2 Co1 124.5(5) . . ?
C9 N2 Co1 119.7(5) . . ?
C2 C1 C6 118.8(5) . . ?
C2 C1 C7 122.2(5) . . ?
C6 C1 C7 118.9(5) . . ?
C1 C2 C3 120.0(5) . . ?
C1 C2 H2 120.0 . . ?
C3 C2 H2 120.0 . . ?
C4 C3 C2 120.4(5) . . ?
C4 C3 C8 119.3(5) . . ?
C2 C3 C8 120.3(5) . . ?
C5 C4 C3 120.0(5) . . ?
C5 C4 H4 120.0 . . ?
C3 C4 H4 120.0 . . ?
C4 C5 C6 120.1(5) . . ?
C4 C5 N1 121.2(5) . . ?
C6 C5 N1 118.5(5) . . ?
C5 C6 C1 120.6(5) . . ?
C5 C6 H6 119.7 . . ?
C1 C6 H6 119.7 . . ?
O2 C7 O1 120.1(6) . . ?
O2 C7 C1 121.9(6) . . ?
O1 C7 C1 118.1(5) . . ?
O4 C8 O3 124.5(6) . . ?
O4 C8 C3 119.7(5) . . ?
O3 C8 C3 115.8(5) . . ?
N2 C9 C10 123.3(7) . . ?
N2 C9 H9 118.4 . . ?
C10 C9 H9 118.4 . . ?
C11 C10 C9 121.0(7) . . ?
C11 C10 H10 119.5 . . ?
C9 C10 H10 119.5 . . ?
C10 C11 C12 115.0(7) . . ?
C10 C11 C11 121.2(8) . 3_575 ?
C12 C11 C11 123.6(8) . 3_575 ?
C13 C12 C11 120.8(7) . . ?
C13 C12 H12 119.6 . . ?
C11 C12 H12 119.6 . . ?
N2 C13 C12 124.2(7) . . ?
N2 C13 H13 117.9 . . ?
C12 C13 H13 117.9 . . ?
H2W1 O2W H2W2 109.7 . . ?
H3W1 O3W H3W2 109.9 . . ?

loop_
_geom_bond_atom_site_label_1
_geom_bond_atom_site_label_2
_geom_bond_distance
_geom_bond_site_symmetry_2
_geom_bond_publ_flag
Co1 O3 1.983(4) 4_566 ?
Co1 O1 2.062(4) . ?
Co1 N2 2.094(5) . ?
Co1 N1 2.178(5) 1_565 ?
Co1 O1W 2.237(5) . ?
Co1 O2 2.364(4) . ?
O1 C7 1.268(7) . ?
O2 C7 1.241(7) . ?
O3 C8 1.274(7) . ?
O3 Co1 1.983(4) 4_565 ?
O4 C8 1.249(7) . ?
O1W H1W1 0.8525 . ?
O1W H1W2 0.8507 . ?
N1 C5 1.422(7) . ?
N1 Co1 2.178(5) 1_545 ?
N1 H1A 0.8600 . ?
N1 H1B 0.8600 . ?
N2 C13 1.311(9) . ?
N2 C9 1.311(8) . ?
C1 C2 1.384(8) . ?
C1 C6 1.402(8) . ?
C1 C7 1.487(8) . ?
C2 C3 1.393(8) . ?
C2 H2 0.9300 . ?
C3 C4 1.381(8) . ?
C3 C8 1.506(8) . ?
C4 C5 1.373(8) . ?
C4 H4 0.9300 . ?
C5 C6 1.382(8) . ?
C6 H6 0.9300 . ?
C9 C10 1.385(10) . ?
C9 H9 0.9300 . ?
C10 C11 1.348(10) . ?
C10 H10 0.9300 . ?
C11 C12 1.368(10) . ?
C11 C11 1.495(14) 3_575 ?
C12 C13 1.360(10) . ?
C12 H12 0.9300 . ?
C13 H13 0.9300 . ?
O2W H2W1 0.8486 . ?
O2W H2W2 0.8495 . ?
O3W H3W1 0.8492 . ?
O3W H3W2 0.8510 . ?

loop_
_geom_torsion_atom_site_label_1
_geom_torsion_atom_site_label_2
_geom_torsion_atom_site_label_3
_geom_torsion_atom_site_label_4
_geom_torsion
_geom_torsion_site_symmetry_1
_geom_torsion_site_symmetry_2
_geom_torsion_site_symmetry_3
_geom_torsion_site_symmetry_4
_geom_torsion_publ_flag
O3 Co1 O1 C7 176.7(3) 4_566 . . . ?
N2 Co1 O1 C7 26.9(5) . . . . ?
N1 Co1 O1 C7 -85.4(4) 1_565 . . . ?
O1W Co1 O1 C7 97.9(4) . . . . ?
O2 Co1 O1 C7 -1.4(3) . . . . ?
O3 Co1 O2 C7 -5.1(8) 4_566 . . . ?
O1 Co1 O2 C7 1.4(3) . . . . ?
N2 Co1 O2 C7 -163.7(4) . . . . ?
N1 Co1 O2 C7 96.4(4) 1_565 . . . ?
O1W Co1 O2 C7 -76.6(4) . . . . ?
O3 Co1 N2 C13 -165.3(6) 4_566 . . . ?
O1 Co1 N2 C13 -15.3(8) . . . . ?
N1 Co1 N2 C13 94.9(7) 1_565 . . . ?
O1W Co1 N2 C13 -84.8(7) . . . . ?
O2 Co1 N2 C13 8.5(7) . . . . ?
O3 Co1 N2 C9 20.4(6) 4_566 . . . ?
O1 Co1 N2 C9 170.4(5) . . . . ?
N1 Co1 N2 C9 -79.4(6) 1_565 . . . ?
O1W Co1 N2 C9 100.9(6) . . . . ?
O2 Co1 N2 C9 -165.8(6) . . . . ?
C6 C1 C2 C3 -0.1(9) . . . . ?
C7 C1 C2 C3 -176.8(5) . . . . ?
C1 C2 C3 C4 0.4(9) . . . . ?
C1 C2 C3 C8 -179.3(5) . . . . ?
C2 C3 C4 C5 -0.1(9) . . . . ?
C8 C3 C4 C5 179.7(5) . . . . ?
C3 C4 C5 C6 -0.7(9) . . . . ?
C3 C4 C5 N1 173.4(5) . . . . ?
Co1 N1 C5 C4 -88.8(6) 1_545 . . . ?
Co1 N1 C5 C6 85.4(5) 1_545 . . . ?
C4 C5 C6 C1 1.1(9) . . . . ?
N1 C5 C6 C1 -173.2(5) . . . . ?
C2 C1 C6 C5 -0.7(9) . . . . ?
C7 C1 C6 C5 176.2(5) . . . . ?
Co1 O2 C7 O1 -2.2(5) . . . . ?
Co1 O2 C7 C1 177.9(5) . . . . ?
Co1 O1 C7 O2 2.6(6) . . . . ?
Co1 O1 C7 C1 -177.5(4) . . . . ?
C2 C1 C7 O2 6.7(9) . . . . ?
C6 C1 C7 O2 -170.1(6) . . . . ?
C2 C1 C7 O1 -173.2(5) . . . . ?
C6 C1 C7 O1 10.0(8) . . . . ?
Co1 O3 C8 O4 -7.6(10) 4_565 . . . ?
Co1 O3 C8 C3 173.7(4) 4_565 . . . ?
C4 C3 C8 O4 4.1(8) . . . . ?
C2 C3 C8 O4 -176.1(5) . . . . ?
C4 C3 C8 O3 -177.1(5) . . . . ?
C2 C3 C8 O3 2.7(8) . . . . ?
C13 N2 C9 C10 0.5(13) . . . . ?
Co1 N2 C9 C10 175.2(7) . . . . ?
N2 C9 C10 C11 1.1(15) . . . . ?
C9 C10 C11 C12 -3.1(14) . . . . ?
C9 C10 C11 C11 -178.6(10) . . . 3_575 ?
C10 C11 C12 C13 3.8(15) . . . . ?
C11 C11 C12 C13 179.1(10) 3_575 . . . ?
C9 N2 C13 C12 0.3(14) . . . . ?
Co1 N2 C13 C12 -174.2(8) . . . . ?
C11 C12 C13 N2 -2.5(16) . . . . ?
